data_7050270
loop_
_publ_author_name
'Andrew Parkin'
'Suzanne M. Harte'
'Andr\'es E. Goeta'
'Chick C. Wilson'

_publ_section_title
;
 Imaging proton migration from X-rays and neutrons
;
_journal_issue 6
_journal_name_full 'New J. Chem.'
_journal_page_first 718
_journal_page_last 721
_journal_paper_doi 10.1039/b315515c
_journal_volume 28
_journal_year 2004
_chemical_formula_moiety 'H2 O4 P, H, O C H4 N2'
_chemical_formula_sum 'C H7 N2 O5 P'
_chemical_formula_weight 158.06
_chemical_name_common '1:1 co-crystal of urea:phosphoric acid'
_chemical_name_systematic
;
?
;
_space_group_IT_number 61
_symmetry_cell_setting orthorhombic
_symmetry_space_group_name_Hall '-P 2ac 2ab'
_symmetry_space_group_name_H-M 'P b c a'
_atom_sites_solution_hydrogens mixed
_atom_sites_solution_primary 'known coordinates'
_atom_sites_solution_secondary none
_audit_creation_method SHELXL-97
_cell_angle_alpha 90.00
_cell_angle_beta 90.00
_cell_angle_gamma 90.00
_cell_formula_units_Z 8
_cell_length_a 7.4667(3)
_cell_length_b 8.9827(3)
_cell_length_c 17.5438(6)
_cell_measurement_reflns_used 974
_cell_measurement_temperature 200(2)
_cell_measurement_theta_max 26.16
_cell_measurement_theta_min 10.39
_cell_volume 1176.68(7)
_computing_cell_refinement 'SMART V5.625 (Bruker, 2000)'
_computing_data_collection 'SMART V5.625 (Bruker, 2000)'
_computing_data_reduction 'SAINT V6.02A (Bruker, 2000)'
_computing_molecular_graphics SHELXTL
_computing_publication_material Encifer
_computing_structure_refinement 'SHELXL-97 (Sheldrick, 1997)'
_computing_structure_solution 'known coordinates'
_diffrn_ambient_temperature 200(2)
_diffrn_measured_fraction_theta_full 0.997
_diffrn_measured_fraction_theta_max 0.997
_diffrn_measurement_device_type 'Bruker SMART-6000 CCD Diffractometer'
_diffrn_measurement_method '\w scans'
_diffrn_radiation_monochromator graphite
_diffrn_radiation_source 'fine-focus sealed tube'
_diffrn_radiation_type MoK\a
_diffrn_radiation_wavelength 0.71073
_diffrn_reflns_av_R_equivalents 0.0161
_diffrn_reflns_av_sigmaI/netI 0.0130
_diffrn_reflns_limit_h_max 10
_diffrn_reflns_limit_h_min -10
_diffrn_reflns_limit_k_max 12
_diffrn_reflns_limit_k_min -10
_diffrn_reflns_limit_l_max 25
_diffrn_reflns_limit_l_min -23
_diffrn_reflns_number 7841
_diffrn_reflns_theta_full 30.51
_diffrn_reflns_theta_max 30.51
_diffrn_reflns_theta_min 2.32
_diffrn_standards_number 0
_exptl_absorpt_coefficient_mu 0.427
_exptl_absorpt_correction_type none
_exptl_crystal_colour colourless
_exptl_crystal_density_diffrn 1.784
_exptl_crystal_density_method 'not measured'
_exptl_crystal_description 'irregular shape'
_exptl_crystal_F_000 656
_exptl_crystal_size_max 0.50
_exptl_crystal_size_mid 0.30
_exptl_crystal_size_min 0.24
_refine_diff_density_max 0.358
_refine_diff_density_min -0.418
_refine_diff_density_rms 0.073
_refine_ls_extinction_method none
_refine_ls_goodness_of_fit_ref 1.078
_refine_ls_hydrogen_treatment mixed
_refine_ls_matrix_type full
_refine_ls_number_parameters 106
_refine_ls_number_reflns 1791
_refine_ls_number_restraints 0
_refine_ls_restrained_S_all 1.078
_refine_ls_R_factor_all 0.0306
_refine_ls_R_factor_gt 0.0277
_refine_ls_shift/su_max 0.000
_refine_ls_shift/su_mean 0.000
_refine_ls_structure_factor_coef Fsqd
_refine_ls_weighting_details 'calc w=1/[\s^2^(Fo^2^)+(0.0494P)^2^+0.3598P] where P=(Fo^2^+2Fc^2^)/3'
_refine_ls_weighting_scheme calc
_refine_ls_wR_factor_gt 0.0797
_refine_ls_wR_factor_ref 0.0829
_reflns_number_gt 1619
_reflns_number_total 1791
_reflns_threshold_expression >2sigma(I)
_cod_data_source_file b315515c.txt
_cod_data_source_block 200k
_cod_depositor_comments
;
The following automatic conversions were performed:
'_symmetry_cell_setting' value 'Orthorhombic' changed to 'orthorhombic'
according to '/home/saulius/struct/CIF-dictionaries/cif_core.dic'
dictionary named 'cif_core.dic' version 2.4.1 from 2010-06-29.

Automatic conversion script
Id: cif_fix_enum 1527 2010-12-29 10:47:43Z saulius 
;
_cod_original_sg_symbol_H-M Pbca
_cod_database_code 7050270

loop_
_symmetry_equiv_pos_as_xyz
'x, y, z'
'-x+1/2, -y, z+1/2'
'-x, y+1/2, -z+1/2'
'x+1/2, -y+1/2, -z'
'-x, -y, -z'
'x-1/2, y, -z-1/2'
'x, -y-1/2, z-1/2'
'-x-1/2, y-1/2, z'

loop_
_atom_site_label
_atom_site_type_symbol
_atom_site_fract_x
_atom_site_fract_y
_atom_site_fract_z
_atom_site_U_iso_or_equiv
_atom_site_adp_type
_atom_site_occupancy
_atom_site_symmetry_multiplicity
_atom_site_calc_flag
_atom_site_refinement_flags
_atom_site_disorder_assembly
_atom_site_disorder_group
P P 0.22076(4) 0.19061(3) 0.189022(15) 0.01679(10) Uani 1 1 d . . .
O1 O 0.11458(11) 0.06326(8) 0.22263(4) 0.01986(17) Uani 1 1 d . . .
O2 O 0.40875(11) 0.13859(10) 0.16021(5) 0.02427(18) Uani 1 1 d . . .
H2 H 0.468(3) 0.113(3) 0.1955(12) 0.062(6) Uiso 1 1 d . . .
O3 O 0.24856(13) 0.30524(9) 0.25444(5) 0.02451(19) Uani 1 1 d . . .
H3 H 0.290(3) 0.384(2) 0.2443(11) 0.043(5) Uiso 1 1 d . . .
O4 O 0.13220(12) 0.26246(9) 0.12038(4) 0.02401(18) Uani 1 1 d . . .
O5 O -0.13572(12) 0.19033(8) 0.05216(5) 0.0253(2) Uani 1 1 d . . .
N6 N -0.13461(15) -0.04302(12) 0.10284(6) 0.0285(2) Uani 1 1 d . . .
H6A H -0.175(2) -0.136(2) 0.1016(9) 0.039(5) Uiso 1 1 d . . .
H6B H -0.073(3) -0.015(2) 0.1391(10) 0.041(5) Uiso 1 1 d . . .
N7 N -0.28354(15) 0.00815(12) -0.00867(6) 0.0253(2) Uani 1 1 d . . .
H7A H -0.304(3) 0.073(2) -0.0438(9) 0.040(5) Uiso 1 1 d . . .
H7B H -0.315(3) -0.078(2) -0.0122(10) 0.041(5) Uiso 1 1 d . . .
C8 C -0.18344(15) 0.05218(11) 0.04931(6) 0.0195(2) Uani 1 1 d . . .
H1 H -0.0075 0.2182 0.0899 0.029 Uani 1 1 d . . .

loop_
_atom_site_aniso_label
_atom_site_aniso_U_11
_atom_site_aniso_U_22
_atom_site_aniso_U_33
_atom_site_aniso_U_23
_atom_site_aniso_U_13
_atom_site_aniso_U_12
P 0.01927(17) 0.01444(15) 0.01665(15) 0.00005(8) -0.00024(9) -0.00106(8)
O1 0.0226(4) 0.0147(3) 0.0223(4) 0.0016(3) 0.0007(3) -0.0012(3)
O2 0.0201(4) 0.0319(4) 0.0208(4) -0.0014(3) 0.0003(3) 0.0017(3)
O3 0.0359(5) 0.0173(4) 0.0204(4) -0.0032(3) 0.0027(3) -0.0064(3)
O4 0.0257(4) 0.0219(4) 0.0244(4) 0.0065(3) -0.0051(3) -0.0033(3)
O5 0.0288(4) 0.0163(4) 0.0307(4) 0.0020(3) -0.0092(3) -0.0007(3)
N6 0.0369(6) 0.0221(5) 0.0264(5) 0.0064(4) -0.0100(4) -0.0071(4)
N7 0.0305(5) 0.0229(5) 0.0223(5) 0.0009(4) -0.0065(4) -0.0039(4)
C8 0.0191(5) 0.0193(5) 0.0200(5) 0.0003(4) 0.0005(4) 0.0003(4)
H1 0.033 0.024 0.032 0.003 0.000 0.001

loop_
_atom_type_symbol
_atom_type_description
_atom_type_scat_dispersion_real
_atom_type_scat_dispersion_imag
_atom_type_scat_source
C C 0.0033 0.0016 'International Tables Vol C Tables 4.2.6.8 and 6.1.1.4'
H H 0.0000 0.0000 'International Tables Vol C Tables 4.2.6.8 and 6.1.1.4'
N N 0.0061 0.0033 'International Tables Vol C Tables 4.2.6.8 and 6.1.1.4'
O O 0.0106 0.0060 'International Tables Vol C Tables 4.2.6.8 and 6.1.1.4'
P P 0.1023 0.0942 'International Tables Vol C Tables 4.2.6.8 and 6.1.1.4'

loop_
_geom_angle_atom_site_label_1
_geom_angle_atom_site_label_2
_geom_angle_atom_site_label_3
_geom_angle
_geom_angle_site_symmetry_1
_geom_angle_site_symmetry_3
_geom_angle_publ_flag
O1 P O4 113.75(5) . . ?
O1 P O3 106.45(5) . . ?
O4 P O3 111.22(5) . . ?
O1 P O2 111.77(5) . . ?
O4 P O2 105.17(5) . . ?
O3 P O2 108.45(5) . . ?
P O2 H2 109.4(16) . . ?
P O3 H3 118.6(14) . . ?
P O4 H1 125.0 . . ?
C8 O5 H1 116.4 . . ?
C8 N6 H6A 119.9(11) . . ?
C8 N6 H6B 120.2(14) . . ?
H6A N6 H6B 119.7(17) . . ?
C8 N7 H7A 116.7(12) . . ?
C8 N7 H7B 120.4(13) . . ?
H7A N7 H7B 122.6(17) . . ?
O5 C8 N6 121.20(11) . . ?
O5 C8 N7 118.21(10) . . ?
N6 C8 N7 120.59(10) . . ?

loop_
_geom_bond_atom_site_label_1
_geom_bond_atom_site_label_2
_geom_bond_distance
_geom_bond_site_symmetry_2
_geom_bond_publ_flag
P O1 1.5116(8) . ?
P O4 1.5179(8) . ?
P O3 1.5558(9) . ?
P O2 1.5634(9) . ?
O2 H2 0.79(2) . ?
O3 H3 0.79(2) . ?
O4 H1 1.2381 . ?
O5 C8 1.2921(13) . ?
O5 H1 1.1903 . ?
N6 C8 1.3214(14) . ?
N6 H6A 0.883(19) . ?
N6 H6B 0.826(19) . ?
N7 C8 1.3228(14) . ?
N7 H7A 0.861(17) . ?
N7 H7B 0.81(2) . ?

loop_
_geom_hbond_atom_site_label_D
_geom_hbond_atom_site_label_H
_geom_hbond_atom_site_label_A
_geom_hbond_distance_DH
_geom_hbond_distance_HA
_geom_hbond_distance_DA
_geom_hbond_angle_DHA
_geom_hbond_site_symmetry_A
O5 H1 O4 1.19 1.24 2.4195(12) 170.2 .

loop_
_cod_related_entry_id
_cod_related_entry_database
_cod_related_entry_code
1 ChemSpider 19748
